data_8106206
loop_
_publ_author_name
'Li, Peng-Peng'
'Ma, Jin-Xia'
'Li, Qing-Lin'
'Zhao, Ji-Xing'
'Zhao, Li'

_publ_section_title
;
 Crystal structure of
 (E)-1-(4-(((E)-2-hydroxy-5-methylbenzylidene)amino)phenyl)ethan-1-oneO-methyl
 oxime, C17H18N2O2
;
_journal_issue 4
_journal_name_full 'Zeitschrift f\"ur Kristallographie - New Crystal Structures'
_journal_page_first 533
_journal_page_last 534
_journal_paper_doi 10.1515/ncrs-2017-0048
_journal_volume 233
_journal_year 2018
_chemical_formula_sum 'C17 H18 N2 O2'
_chemical_formula_weight 282.33
_space_group_crystal_system monoclinic
_space_group_IT_number 14
_space_group_name_Hall '-P 2ybc'
_space_group_name_H-M_alt 'P 1 21/c 1'
_atom_sites_solution_hydrogens geom
_cell_angle_alpha 90
_cell_angle_beta 91.048(5)
_cell_angle_gamma 90
_cell_formula_units_Z 4
_cell_length_a 33.536(6)
_cell_length_b 7.0566(10)
_cell_length_c 6.1491(10)
_cell_measurement_reflns_used 2611
_cell_measurement_temperature 296(2)
_cell_measurement_theta_max 27.60
_cell_measurement_theta_min 3.04
_cell_volume 1454.9(4)
_computing_cell_refinement 'Bruker SAINT'
_computing_data_collection 'Bruker APEX2'
_computing_data_reduction 'Bruker SAINT'
_computing_molecular_graphics 'Bruker SHELXTL'
_computing_publication_material 'Bruker SHELXTL'
_computing_structure_refinement 'SHELXL-2014 (Sheldrick 2014)'
_computing_structure_solution 'SHELXS-97 (Sheldrick 2008)'
_diffrn_ambient_temperature 296(2)
_diffrn_measured_fraction_theta_full 0.995
_diffrn_measured_fraction_theta_max 0.995
_diffrn_measurement_device_type 'Bruker APEX-II CCD'
_diffrn_measurement_method '\f and \w scans'
_diffrn_radiation_type MoK\a
_diffrn_radiation_wavelength 0.71073
_diffrn_reflns_av_R_equivalents 0.0536
_diffrn_reflns_av_unetI/netI 0.0697
_diffrn_reflns_Laue_measured_fraction_full 0.995
_diffrn_reflns_Laue_measured_fraction_max 0.995
_diffrn_reflns_limit_h_max 39
_diffrn_reflns_limit_h_min -38
_diffrn_reflns_limit_k_max 6
_diffrn_reflns_limit_k_min -8
_diffrn_reflns_limit_l_max 7
_diffrn_reflns_limit_l_min -4
_diffrn_reflns_number 5570
_diffrn_reflns_point_group_measured_fraction_full 0.995
_diffrn_reflns_point_group_measured_fraction_max 0.995
_diffrn_reflns_theta_full 25.010
_diffrn_reflns_theta_max 25.010
_diffrn_reflns_theta_min 2.950
_exptl_absorpt_coefficient_mu 0.085
_exptl_crystal_colour
;
;
_exptl_crystal_density_diffrn 1.289
_exptl_crystal_description
;
;
_exptl_crystal_F_000 600
_exptl_crystal_size_max 0.270
_exptl_crystal_size_mid 0.250
_exptl_crystal_size_min 0.220
_refine_diff_density_max 0.303
_refine_diff_density_min -0.269
_refine_diff_density_rms 0.060
_refine_ls_extinction_coef .
_refine_ls_extinction_method none
_refine_ls_goodness_of_fit_ref 1.088
_refine_ls_hydrogen_treatment constr
_refine_ls_matrix_type full
_refine_ls_number_parameters 194
_refine_ls_number_reflns 2560
_refine_ls_number_restraints 0
_refine_ls_restrained_S_all 1.088
_refine_ls_R_factor_all 0.0839
_refine_ls_R_factor_gt 0.0672
_refine_ls_shift/su_max 0.000
_refine_ls_shift/su_mean 0.000
_refine_ls_structure_factor_coef Fsqd
_refine_ls_weighting_details 'w=1/[\s^2^(Fo^2^)+(0.0600P)^2^+1.8724P] where P=(Fo^2^+2Fc^2^)/3'
_refine_ls_weighting_scheme calc
_refine_ls_wR_factor_gt 0.1716
_refine_ls_wR_factor_ref 0.1823
_reflns_Friedel_coverage 0.000
_reflns_Friedel_fraction_full .
_reflns_Friedel_fraction_max .
_reflns_number_gt 2040
_reflns_number_total 2560
_reflns_threshold_expression 'I > 2\s(I)'
_cod_data_source_file suppl_ncrs-2017-0048_suppl.cif
_cod_data_source_block 1_a
_cod_original_cell_volume 1455.0(4)
_cod_original_sg_symbol_H-M 'P 21/c'
_cod_database_code 8106206
_shelx_space_group_comment
;
The symmetry employed for this shelxl refinement is uniquely defined
by the following loop, which should always be used as a source of
symmetry information in preference to the above space-group names.
They are only intended as comments.
;
_shelx_estimated_absorpt_t_min 0.977
_shelx_estimated_absorpt_t_max 0.981

loop_
_space_group_symop_operation_xyz
'x, y, z'
'-x, y+1/2, -z+1/2'
'-x, -y, -z'
'x, -y-1/2, z-1/2'

loop_
_atom_site_label
_atom_site_type_symbol
_atom_site_fract_x
_atom_site_fract_y
_atom_site_fract_z
_atom_site_U_iso_or_equiv
_atom_site_adp_type
_atom_site_occupancy
_atom_site_site_symmetry_order
_atom_site_calc_flag
_atom_site_refinement_flags_posn
_atom_site_refinement_flags_adp
_atom_site_refinement_flags_occupancy
_atom_site_disorder_assembly
_atom_site_disorder_group
C1 C 0.95780(9) 0.5644(4) 0.6769(5) 0.0308(7) Uani 1 1 d . . . . .
H1A H 0.9494 0.5951 0.5310 0.046 Uiso 1 1 calc R U . . .
H1B H 0.9738 0.4517 0.6755 0.046 Uiso 1 1 calc R U . . .
H1C H 0.9732 0.6673 0.7368 0.046 Uiso 1 1 calc R U . . .
C2 C 0.92159(8) 0.5315(4) 0.8142(5) 0.0241(7) Uani 1 1 d . . . . .
C3 C 0.92576(8) 0.4614(4) 1.0274(5) 0.0260(7) Uani 1 1 d . . . . .
H3 H 0.9512 0.4379 1.0836 0.031 Uiso 1 1 calc R U . . .
C4 C 0.89317(9) 0.4263(4) 1.1564(5) 0.0255(7) Uani 1 1 d . . . . .
H4 H 0.8969 0.3808 1.2971 0.031 Uiso 1 1 calc R U . . .
C5 C 0.85451(8) 0.4594(4) 1.0748(4) 0.0224(6) Uani 1 1 d . . . . .
C6 C 0.84919(8) 0.5251(4) 0.8590(4) 0.0200(6) Uani 1 1 d . . . . .
C7 C 0.88313(8) 0.5626(4) 0.7346(4) 0.0210(6) Uani 1 1 d . . . . .
H7 H 0.8797 0.6099 0.5944 0.025 Uiso 1 1 calc R U . . .
C8 C 0.80954(8) 0.5434(4) 0.7598(4) 0.0199(6) Uani 1 1 d . . . . .
H8 H 0.8069 0.5775 0.6142 0.024 Uiso 1 1 calc R U . . .
C9 C 0.73938(8) 0.5115(4) 0.7737(4) 0.0202(6) Uani 1 1 d . . . . .
C10 C 0.70825(8) 0.5849(4) 0.8945(4) 0.0214(6) Uani 1 1 d . . . . .
H10 H 0.7134 0.6359 1.0316 0.026 Uiso 1 1 calc R U . . .
C11 C 0.66963(8) 0.5824(4) 0.8115(4) 0.0208(6) Uani 1 1 d . . . . .
H11 H 0.6492 0.6352 0.8920 0.025 Uiso 1 1 calc R U . . .
C12 C 0.66069(8) 0.5012(4) 0.6072(4) 0.0199(6) Uani 1 1 d . . . . .
C13 C 0.69205(8) 0.4245(4) 0.4899(4) 0.0219(6) Uani 1 1 d . . . . .
H13 H 0.6867 0.3688 0.3554 0.026 Uiso 1 1 calc R U . . .
C14 C 0.73118(8) 0.4297(4) 0.5701(4) 0.0220(6) Uani 1 1 d . . . . .
H14 H 0.7517 0.3792 0.4889 0.026 Uiso 1 1 calc R U . . .
C15 C 0.61809(8) 0.4948(4) 0.5283(4) 0.0208(6) Uani 1 1 d . . . . .
C16 C 0.60732(9) 0.4619(4) 0.2926(5) 0.0284(7) Uani 1 1 d . . . . .
H16A H 0.5893 0.3566 0.2806 0.043 Uiso 1 1 calc R U . . .
H16B H 0.6310 0.4346 0.2133 0.043 Uiso 1 1 calc R U . . .
H16C H 0.5948 0.5733 0.2336 0.043 Uiso 1 1 calc R U . . .
C17 C 0.52729(9) 0.5371(5) 0.7733(5) 0.0380(8) Uani 1 1 d . . . . .
H17A H 0.5307 0.4310 0.8695 0.057 Uiso 1 1 calc R U . . .
H17B H 0.5001 0.5426 0.7223 0.057 Uiso 1 1 calc R U . . .
H17C H 0.5338 0.6519 0.8497 0.057 Uiso 1 1 calc R U . . .
N1 N 0.77815(6) 0.5128(3) 0.8721(4) 0.0209(5) Uani 1 1 d . . . . .
N2 N 0.59276(7) 0.5218(3) 0.6784(4) 0.0267(6) Uani 1 1 d . . . . .
O1 O 0.82324(6) 0.4246(3) 1.2059(3) 0.0278(5) Uani 1 1 d . . . . .
H1 H 0.8023 0.4460 1.1392 0.042 Uiso 1 1 calc R U . . .
O2 O 0.55292(6) 0.5162(3) 0.5928(3) 0.0311(5) Uani 1 1 d . . . . .

loop_
_atom_site_aniso_label
_atom_site_aniso_U_11
_atom_site_aniso_U_22
_atom_site_aniso_U_33
_atom_site_aniso_U_23
_atom_site_aniso_U_13
_atom_site_aniso_U_12
C1 0.0231(15) 0.0299(16) 0.0390(18) 0.0008(14) -0.0087(13) -0.0011(12)
C2 0.0220(14) 0.0188(14) 0.0311(16) -0.0043(11) -0.0091(12) -0.0011(11)
C3 0.0254(15) 0.0213(15) 0.0308(16) -0.0004(12) -0.0153(12) 0.0007(11)
C4 0.0333(16) 0.0191(14) 0.0235(15) -0.0003(12) -0.0140(12) 0.0020(12)
C5 0.0280(15) 0.0167(14) 0.0222(14) -0.0011(11) -0.0061(11) -0.0006(11)
C6 0.0221(14) 0.0165(13) 0.0212(13) -0.0024(11) -0.0075(11) 0.0010(10)
C7 0.0230(14) 0.0185(14) 0.0211(14) -0.0006(11) -0.0094(11) -0.0009(11)
C8 0.0234(14) 0.0163(13) 0.0196(13) -0.0019(10) -0.0068(11) 0.0026(10)
C9 0.0205(14) 0.0167(13) 0.0234(14) 0.0012(11) -0.0051(11) 0.0000(10)
C10 0.0246(14) 0.0174(13) 0.0218(14) 0.0002(11) -0.0068(11) -0.0001(11)
C11 0.0217(14) 0.0175(13) 0.0232(14) -0.0001(11) -0.0008(11) 0.0019(11)
C12 0.0240(14) 0.0135(13) 0.0222(14) 0.0044(11) -0.0041(11) -0.0028(11)
C13 0.0278(15) 0.0171(13) 0.0205(14) -0.0012(11) -0.0051(11) 0.0006(11)
C14 0.0243(14) 0.0179(14) 0.0238(14) 0.0009(11) -0.0009(11) 0.0019(11)
C15 0.0208(14) 0.0158(13) 0.0256(14) 0.0004(12) -0.0040(11) -0.0004(11)
C16 0.0253(15) 0.0315(16) 0.0280(16) -0.0029(13) -0.0085(12) 0.0000(12)
C17 0.0215(15) 0.052(2) 0.0405(19) -0.0057(16) -0.0015(13) 0.0004(14)
N1 0.0194(12) 0.0202(12) 0.0228(12) -0.0009(10) -0.0066(9) 0.0011(9)
N2 0.0205(12) 0.0279(13) 0.0313(13) 0.0020(11) -0.0092(10) 0.0011(10)
O1 0.0261(11) 0.0341(12) 0.0231(11) 0.0048(9) -0.0052(8) 0.0002(9)
O2 0.0192(10) 0.0443(13) 0.0295(11) -0.0032(10) -0.0061(8) -0.0008(9)

loop_
_atom_type_symbol
_atom_type_description
_atom_type_scat_dispersion_real
_atom_type_scat_dispersion_imag
_atom_type_scat_source
C C 0.0033 0.0016 'International Tables Vol C Tables 4.2.6.8 and 6.1.1.4'
H H 0.0000 0.0000 'International Tables Vol C Tables 4.2.6.8 and 6.1.1.4'
N N 0.0061 0.0033 'International Tables Vol C Tables 4.2.6.8 and 6.1.1.4'
O O 0.0106 0.0060 'International Tables Vol C Tables 4.2.6.8 and 6.1.1.4'

loop_
_geom_angle_atom_site_label_1
_geom_angle_atom_site_label_2
_geom_angle_atom_site_label_3
_geom_angle
_geom_angle_site_symmetry_1
_geom_angle_site_symmetry_3
C2 C1 H1A 109.5 . .
C2 C1 H1B 109.5 . .
H1A C1 H1B 109.5 . .
C2 C1 H1C 109.5 . .
H1A C1 H1C 109.5 . .
H1B C1 H1C 109.5 . .
C7 C2 C3 117.4(3) . .
C7 C2 C1 122.0(3) . .
C3 C2 C1 120.6(2) . .
C4 C3 C2 122.1(2) . .
C4 C3 H3 119.0 . .
C2 C3 H3 119.0 . .
C3 C4 C5 120.0(3) . .
C3 C4 H4 120.0 . .
C5 C4 H4 120.0 . .
O1 C5 C4 118.5(2) . .
O1 C5 C6 122.1(2) . .
C4 C5 C6 119.4(3) . .
C7 C6 C5 118.8(2) . .
C7 C6 C8 119.7(2) . .
C5 C6 C8 121.3(2) . .
C2 C7 C6 122.2(3) . .
C2 C7 H7 118.9 . .
C6 C7 H7 118.9 . .
N1 C8 C6 120.6(2) . .
N1 C8 H8 119.7 . .
C6 C8 H8 119.7 . .
C10 C9 C14 119.5(2) . .
C10 C9 N1 117.3(2) . .
C14 C9 N1 123.0(2) . .
C11 C10 C9 120.3(2) . .
C11 C10 H10 119.9 . .
C9 C10 H10 119.9 . .
C10 C11 C12 121.1(2) . .
C10 C11 H11 119.4 . .
C12 C11 H11 119.4 . .
C13 C12 C11 118.0(2) . .
C13 C12 C15 122.9(2) . .
C11 C12 C15 119.1(2) . .
C14 C13 C12 121.4(2) . .
C14 C13 H13 119.3 . .
C12 C13 H13 119.3 . .
C13 C14 C9 119.7(2) . .
C13 C14 H14 120.2 . .
C9 C14 H14 120.2 . .
N2 C15 C12 113.7(2) . .
N2 C15 C16 124.5(2) . .
C12 C15 C16 121.8(2) . .
C15 C16 H16A 109.5 . .
C15 C16 H16B 109.5 . .
H16A C16 H16B 109.5 . .
C15 C16 H16C 109.5 . .
H16A C16 H16C 109.5 . .
H16B C16 H16C 109.5 . .
O2 C17 H17A 109.5 . .
O2 C17 H17B 109.5 . .
H17A C17 H17B 109.5 . .
O2 C17 H17C 109.5 . .
H17A C17 H17C 109.5 . .
H17B C17 H17C 109.5 . .
C8 N1 C9 121.5(2) . .
C15 N2 O2 111.0(2) . .
C5 O1 H1 109.5 . .
C17 O2 N2 106.5(2) . .

loop_
_geom_bond_atom_site_label_1
_geom_bond_atom_site_label_2
_geom_bond_distance
_geom_bond_site_symmetry_2
C1 C2 1.510(4) .
C1 H1A 0.9600 .
C1 H1B 0.9600 .
C1 H1C 0.9600 .
C2 C7 1.389(4) .
C2 C3 1.406(4) .
C3 C4 1.384(4) .
C3 H3 0.9300 .
C4 C5 1.401(4) .
C4 H4 0.9300 .
C5 O1 1.357(3) .
C5 C6 1.413(4) .
C6 C7 1.408(4) .
C6 C8 1.459(4) .
C7 H7 0.9300 .
C8 N1 1.288(4) .
C8 H8 0.9300 .
C9 C10 1.392(4) .
C9 C14 1.401(4) .
C9 N1 1.424(3) .
C10 C11 1.383(4) .
C10 H10 0.9300 .
C11 C12 1.408(4) .
C11 H11 0.9300 .
C12 C13 1.395(4) .
C12 C15 1.501(4) .
C13 C14 1.394(4) .
C13 H13 0.9300 .
C14 H14 0.9300 .
C15 N2 1.280(4) .
C15 C16 1.505(4) .
C16 H16A 0.9600 .
C16 H16B 0.9600 .
C16 H16C 0.9600 .
C17 O2 1.424(4) .
C17 H17A 0.9600 .
C17 H17B 0.9600 .
C17 H17C 0.9600 .
N2 O2 1.428(3) .
O1 H1 0.8200 .
